data_1559693
loop_
_publ_author_name
'Li, Shuaikang'
'Dai, Shengyu'

_publ_section_title
;
 8-Arylnaphthyl substituent retarding chain transfer in insertion
 polymerization with unsymmetrical \a-diimine systems
;
_journal_issue 45
_journal_name_full 'Polymer Chemistry'
_journal_page_first 7199
_journal_page_last 7206
_journal_paper_doi 10.1039/D0PY01231A
_journal_volume 11
_journal_year 2020
_chemical_formula_sum 'C41 H42 Br2 N2 Ni'
_chemical_formula_weight 781.30
_space_group_IT_number 2
_space_group_name_Hall '-P 1'
_space_group_name_H-M_alt 'P -1'
_symmetry_cell_setting triclinic
_symmetry_space_group_name_H-M 'P -1'
_atom_sites_solution_hydrogens geom
_atom_sites_solution_primary direct
_atom_sites_solution_secondary difmap
_audit_creation_method SHELXL-97
_audit_update_record
;
2020-08-05 deposited with the CCDC.	2020-10-21 downloaded from the CCDC.
;
_cell_angle_alpha 75.7240(10)
_cell_angle_beta 82.338(2)
_cell_angle_gamma 86.529(3)
_cell_formula_units_Z 2
_cell_length_a 9.3405(8)
_cell_length_b 10.8596(9)
_cell_length_c 18.9774(17)
_cell_measurement_reflns_used 3444
_cell_measurement_temperature 298(2)
_cell_measurement_theta_max 27.799
_cell_measurement_theta_min 2.82
_cell_volume 1848.1(3)
_computing_cell_refinement 'Bruker SMART'
_computing_data_collection 'Bruker SMART'
_computing_data_reduction 'Bruker SHELXTL'
_computing_molecular_graphics 'Bruker SHELXTL'
_computing_publication_material 'Bruker SHELXTL'
_computing_structure_refinement 'SHELXL-97 (Sheldrick, 1997)'
_computing_structure_solution 'SHELXS-97 (Sheldrick, 1990)'
_diffrn_ambient_temperature 298(2)
_diffrn_measured_fraction_theta_full 0.983
_diffrn_measured_fraction_theta_max 0.983
_diffrn_measurement_device_type 'CCD area detector'
_diffrn_measurement_method 'phi and omega scans'
_diffrn_radiation_monochromator graphite
_diffrn_radiation_source 'fine-focus sealed tube'
_diffrn_radiation_type MoK\a
_diffrn_radiation_wavelength 0.71073
_diffrn_reflns_av_R_equivalents 0.0321
_diffrn_reflns_av_sigmaI/netI 0.0588
_diffrn_reflns_limit_h_max 9
_diffrn_reflns_limit_h_min -11
_diffrn_reflns_limit_k_max 12
_diffrn_reflns_limit_k_min -12
_diffrn_reflns_limit_l_max 22
_diffrn_reflns_limit_l_min -19
_diffrn_reflns_number 9491
_diffrn_reflns_theta_full 25.02
_diffrn_reflns_theta_max 25.02
_diffrn_reflns_theta_min 2.34
_exptl_absorpt_coefficient_mu 2.717
_exptl_absorpt_correction_T_max 0.5992
_exptl_absorpt_correction_T_min 0.4962
_exptl_absorpt_correction_type multi-scan
_exptl_absorpt_process_details sadabs
_exptl_crystal_density_diffrn 1.404
_exptl_crystal_density_meas 1.396
_exptl_crystal_density_method 'not measured'
_exptl_crystal_description block
_exptl_crystal_F_000 800
_exptl_crystal_size_max 0.30
_exptl_crystal_size_mid 0.23
_exptl_crystal_size_min 0.21
_refine_diff_density_max 0.454
_refine_diff_density_min -0.557
_refine_diff_density_rms 0.064
_refine_ls_extinction_method none
_refine_ls_goodness_of_fit_ref 1.068
_refine_ls_hydrogen_treatment mixed
_refine_ls_matrix_type full
_refine_ls_number_parameters 419
_refine_ls_number_reflns 6414
_refine_ls_number_restraints 30
_refine_ls_restrained_S_all 1.076
_refine_ls_R_factor_all 0.0736
_refine_ls_R_factor_gt 0.0416
_refine_ls_shift/su_max 0.001
_refine_ls_shift/su_mean 0.000
_refine_ls_structure_factor_coef Fsqd
_refine_ls_weighting_details 'calc w=1/[\s^2^(Fo^2^)+(0.0355P)^2^+0.0000P] where P=(Fo^2^+2Fc^2^)/3'
_refine_ls_weighting_scheme calc
_refine_ls_wR_factor_gt 0.0859
_refine_ls_wR_factor_ref 0.0910
_reflns_number_gt 4078
_reflns_number_total 6414
_reflns_threshold_expression >2sigma(I)
_cod_data_source_file d0py01231a2.cif
_cod_data_source_block 191017e
_cod_depositor_comments
;
The following automatic conversions were performed:

data item '_symmetry_cell_setting' value 'Triclinic' was changed to
'triclinic' in accordance with the
/home/data/users/saulius/crontab/automatic-downloads/rss-feeds/RSC/lib/dictionaries/cif_core.dic
dictionary named 'cif_core.dic' version 2.4.2 last updated on
2011-04-26.

Automatic conversion script
Id: cif_fix_values 7556 2019-12-06 15:28:31Z antanas 
;
_cod_original_sg_symbol_H-M P-1
_cod_database_code 1559693

loop_
_symmetry_equiv_pos_as_xyz
'x, y, z'
'-x, -y, -z'

loop_
_atom_site_label
_atom_site_type_symbol
_atom_site_fract_x
_atom_site_fract_y
_atom_site_fract_z
_atom_site_U_iso_or_equiv
_atom_site_adp_type
_atom_site_occupancy
_atom_site_symmetry_multiplicity
_atom_site_calc_flag
_atom_site_refinement_flags
_atom_site_disorder_assembly
_atom_site_disorder_group
Ni1 Ni 0.93740(5) 0.64329(4) 0.15102(3) 0.04445(15) Uani 1 1 d . . .
Br1 Br 0.92170(5) 0.83589(4) 0.18288(3) 0.07097(16) Uani 1 1 d . . .
Br2 Br 1.15171(5) 0.55004(4) 0.10418(3) 0.07059(16) Uani 1 1 d . . .
N1 N 0.7892(3) 0.5260(2) 0.21666(15) 0.0366(7) Uani 1 1 d . . .
N2 N 0.7981(3) 0.6495(3) 0.08117(16) 0.0462(8) Uani 1 1 d . . .
C1 C 0.5568(4) 0.4263(3) 0.2177(2) 0.0517(10) Uani 1 1 d . . .
H1A H 0.5653 0.3901 0.2685 0.078 Uiso 1 1 calc R . .
H1B H 0.5565 0.3594 0.1927 0.078 Uiso 1 1 calc R . .
H1C H 0.4683 0.4758 0.2132 0.078 Uiso 1 1 calc R . .
C2 C 0.6813(4) 0.5093(3) 0.1844(2) 0.0415(9) Uani 1 1 d . . .
C3 C 0.6879(4) 0.5812(4) 0.1059(2) 0.0459(9) Uani 1 1 d . . .
C4 C 0.5685(5) 0.5675(5) 0.0629(2) 0.0835(15) Uani 1 1 d . . .
H4A H 0.5872 0.6193 0.0139 0.125 Uiso 1 1 calc R . .
H4B H 0.4782 0.5944 0.0859 0.125 Uiso 1 1 calc R . .
H4C H 0.5637 0.4802 0.0614 0.125 Uiso 1 1 calc R . .
C5 C 0.8011(3) 0.4624(3) 0.29213(19) 0.0361(8) Uani 1 1 d . . .
C6 C 0.8806(4) 0.3464(3) 0.3067(2) 0.0409(9) Uani 1 1 d . . .
C7 C 0.8953(4) 0.2898(3) 0.3790(2) 0.0495(10) Uani 1 1 d . . .
H7 H 0.9448 0.2118 0.3897 0.059 Uiso 1 1 calc R . .
C8 C 0.8403(4) 0.3431(4) 0.4360(2) 0.0527(10) Uani 1 1 d . . .
C9 C 0.7664(4) 0.4588(3) 0.4193(2) 0.0475(10) Uani 1 1 d . . .
H9 H 0.7308 0.4968 0.4572 0.057 Uiso 1 1 calc R . .
C10 C 0.7432(4) 0.5201(3) 0.34858(19) 0.0382(8) Uani 1 1 d . . .
C11 C 0.8652(5) 0.2782(4) 0.5141(2) 0.0840(15) Uani 1 1 d . . .
H11A H 0.8566 0.1880 0.5219 0.126 Uiso 1 1 calc R . .
H11B H 0.7946 0.3093 0.5476 0.126 Uiso 1 1 calc R . .
H11C H 0.9603 0.2961 0.5221 0.126 Uiso 1 1 calc R . .
C12 C 0.9509(4) 0.2877(3) 0.2439(2) 0.0442(9) Uani 1 1 d . . .
H12 H 0.9958 0.3579 0.2061 0.053 Uiso 1 1 calc R . .
C13 C 1.0741(4) 0.1936(3) 0.2681(2) 0.0452(9) Uani 1 1 d . . .
C14 C 1.0661(5) 0.0637(4) 0.2811(2) 0.0592(11) Uani 1 1 d . . .
H14 H 0.9846 0.0293 0.2711 0.071 Uiso 1 1 calc R . .
C15 C 1.1755(6) -0.0160(4) 0.3084(3) 0.0739(13) Uani 1 1 d . . .
H15 H 1.1666 -0.1034 0.3167 0.089 Uiso 1 1 calc R . .
C16 C 1.2969(5) 0.0305(4) 0.3235(3) 0.0739(13) Uani 1 1 d . . .
H16 H 1.3701 -0.0244 0.3427 0.089 Uiso 1 1 calc R . .
C17 C 1.3095(5) 0.1600(4) 0.3098(3) 0.0722(13) Uani 1 1 d . . .
H17 H 1.3920 0.1936 0.3195 0.087 Uiso 1 1 calc R . .
C18 C 1.1996(5) 0.2400(4) 0.2818(2) 0.0627(12) Uani 1 1 d . . .
H18 H 1.2101 0.3275 0.2718 0.075 Uiso 1 1 calc R . .
C19 C 0.8413(4) 0.2335(4) 0.2077(2) 0.0511(10) Uani 1 1 d . . .
C20 C 0.7403(4) 0.1460(4) 0.2477(3) 0.0646(12) Uani 1 1 d . . .
H20 H 0.7345 0.1216 0.2986 0.077 Uiso 1 1 calc R . .
C21 C 0.6475(5) 0.0948(5) 0.2110(4) 0.0867(17) Uani 1 1 d . . .
H21 H 0.5803 0.0356 0.2374 0.104 Uiso 1 1 calc R . .
C22 C 0.6555(6) 0.1322(6) 0.1358(4) 0.0963(18) Uani 1 1 d . . .
H22 H 0.5942 0.0975 0.1115 0.116 Uiso 1 1 calc R . .
C23 C 0.7533(6) 0.2199(5) 0.0968(3) 0.0870(15) Uani 1 1 d . . .
H23 H 0.7570 0.2465 0.0461 0.104 Uiso 1 1 calc R . .
C24 C 0.8455(4) 0.2685(4) 0.1324(2) 0.0638(12) Uani 1 1 d . . .
H24 H 0.9130 0.3267 0.1051 0.077 Uiso 1 1 calc R . .
C25 C 0.6498(4) 0.6419(3) 0.33339(18) 0.0408(9) Uani 1 1 d . . .
H25 H 0.6879 0.6920 0.2848 0.049 Uiso 1 1 calc R . .
C26 C 0.6583(4) 0.7255(3) 0.38760(19) 0.0425(9) Uani 1 1 d . . .
C27 C 0.7796(5) 0.7968(4) 0.3808(2) 0.0628(12) Uani 1 1 d . . .
H27 H 0.8558 0.7924 0.3445 0.075 Uiso 1 1 calc R . .
C28 C 0.7881(5) 0.8740(4) 0.4274(3) 0.0719(13) Uani 1 1 d . . .
H28 H 0.8707 0.9209 0.4222 0.086 Uiso 1 1 calc R . .
C29 C 0.6784(6) 0.8838(4) 0.4814(3) 0.0723(13) Uani 1 1 d . . .
H29 H 0.6851 0.9379 0.5119 0.087 Uiso 1 1 calc R . .
C30 C 0.5589(5) 0.8126(4) 0.4898(2) 0.0734(13) Uani 1 1 d . . .
H30 H 0.4846 0.8157 0.5272 0.088 Uiso 1 1 calc R . .
C31 C 0.5485(4) 0.7358(4) 0.4424(2) 0.0602(11) Uani 1 1 d . . .
H31 H 0.4653 0.6899 0.4477 0.072 Uiso 1 1 calc R . .
C32 C 0.4931(4) 0.6137(4) 0.3290(2) 0.0456(9) Uani 1 1 d . . .
C33 C 0.4229(4) 0.5107(4) 0.3760(2) 0.0529(10) Uani 1 1 d . . .
H33 H 0.4727 0.4555 0.4108 0.064 Uiso 1 1 calc R . .
C34 C 0.2814(5) 0.4882(4) 0.3722(3) 0.0668(12) Uani 1 1 d . . .
H34 H 0.2360 0.4190 0.4046 0.080 Uiso 1 1 calc R . .
C35 C 0.2072(5) 0.5681(5) 0.3206(3) 0.0785(15) Uani 1 1 d . . .
H35 H 0.1113 0.5529 0.3181 0.094 Uiso 1 1 calc R . .
C36 C 0.2724(5) 0.6677(5) 0.2740(3) 0.0761(14) Uani 1 1 d . . .
H36 H 0.2219 0.7209 0.2387 0.091 Uiso 1 1 calc R . .
C37 C 0.4159(5) 0.6926(4) 0.2779(2) 0.0616(11) Uani 1 1 d . . .
H37 H 0.4595 0.7630 0.2457 0.074 Uiso 1 1 calc R . .
C38 C 0.8228(5) 0.7283(4) 0.0061(2) 0.0652(11) Uani 1 1 d U . .
H38A H 0.7911 0.6837 -0.0272 0.078 Uiso 1 1 calc R . .
H38B H 0.9254 0.7423 -0.0074 0.078 Uiso 1 1 calc R . .
C39 C 0.7422(5) 0.8558(5) -0.0017(3) 0.0878(14) Uani 1 1 d U . .
H39A H 0.6398 0.8415 0.0127 0.105 Uiso 1 1 calc R . .
H39B H 0.7748 0.9005 0.0314 0.105 Uiso 1 1 calc R . .
C40 C 0.7640(6) 0.9372(6) -0.0778(3) 0.1160(19) Uani 1 1 d U . .
H40A H 0.8664 0.9517 -0.0920 0.139 Uiso 1 1 calc R . .
H40B H 0.7320 0.8921 -0.1109 0.139 Uiso 1 1 calc R . .
C41 C 0.6854(6) 1.0614(6) -0.0863(4) 0.134(2) Uani 1 1 d U . .
H41A H 0.5833 1.0481 -0.0760 0.201 Uiso 1 1 calc R . .
H41B H 0.7075 1.1111 -0.1355 0.201 Uiso 1 1 calc R . .
H41C H 0.7144 1.1057 -0.0527 0.201 Uiso 1 1 calc R . .

loop_
_atom_site_aniso_label
_atom_site_aniso_U_11
_atom_site_aniso_U_22
_atom_site_aniso_U_33
_atom_site_aniso_U_23
_atom_site_aniso_U_13
_atom_site_aniso_U_12
Ni1 0.0394(3) 0.0478(3) 0.0468(3) -0.0124(2) -0.0031(2) -0.0071(2)
Br1 0.0809(3) 0.0541(3) 0.0824(3) -0.0283(2) 0.0002(3) -0.0109(2)
Br2 0.0516(3) 0.0700(3) 0.0870(4) -0.0234(3) 0.0102(2) 0.0010(2)
N1 0.0373(17) 0.0346(16) 0.0389(18) -0.0125(14) -0.0025(14) 0.0010(13)
N2 0.049(2) 0.0536(19) 0.0373(19) -0.0140(15) -0.0042(15) 0.0019(16)
C1 0.042(2) 0.058(3) 0.061(3) -0.029(2) 0.001(2) -0.011(2)
C2 0.041(2) 0.042(2) 0.048(2) -0.0230(18) -0.0028(19) -0.0016(17)
C3 0.044(2) 0.055(2) 0.045(2) -0.021(2) -0.0097(19) -0.0017(19)
C4 0.072(3) 0.120(4) 0.065(3) -0.018(3) -0.029(3) -0.025(3)
C5 0.036(2) 0.033(2) 0.041(2) -0.0118(17) -0.0029(17) -0.0054(16)
C6 0.039(2) 0.037(2) 0.047(2) -0.0138(18) 0.0044(18) -0.0050(17)
C7 0.050(2) 0.038(2) 0.054(3) -0.0071(19) 0.001(2) 0.0130(18)
C8 0.059(3) 0.052(2) 0.043(2) -0.009(2) -0.005(2) 0.014(2)
C9 0.052(2) 0.053(2) 0.039(2) -0.0180(19) -0.0037(19) 0.0114(19)
C10 0.035(2) 0.039(2) 0.042(2) -0.0110(17) -0.0041(17) -0.0006(16)
C11 0.102(4) 0.086(3) 0.050(3) -0.004(2) -0.003(3) 0.042(3)
C12 0.044(2) 0.035(2) 0.053(2) -0.0165(18) 0.0070(18) -0.0039(17)
C13 0.043(2) 0.041(2) 0.051(2) -0.0174(18) 0.0101(19) -0.0024(18)
C14 0.060(3) 0.043(3) 0.074(3) -0.019(2) 0.001(2) 0.003(2)
C15 0.078(4) 0.045(3) 0.092(4) -0.017(2) 0.009(3) 0.011(3)
C16 0.065(3) 0.063(3) 0.080(3) -0.006(3) 0.008(3) 0.019(3)
C17 0.048(3) 0.071(3) 0.092(4) -0.012(3) -0.003(2) 0.003(2)
C18 0.057(3) 0.042(2) 0.084(3) -0.013(2) 0.005(2) 0.000(2)
C19 0.045(2) 0.051(2) 0.064(3) -0.031(2) 0.004(2) -0.0009(19)
C20 0.060(3) 0.052(3) 0.085(3) -0.030(2) 0.008(3) -0.006(2)
C21 0.047(3) 0.071(3) 0.151(6) -0.056(4) 0.020(3) -0.016(2)
C22 0.077(4) 0.118(5) 0.118(5) -0.076(4) -0.009(4) -0.001(3)
C23 0.079(4) 0.116(4) 0.082(4) -0.056(3) -0.005(3) -0.008(3)
C24 0.057(3) 0.079(3) 0.064(3) -0.039(3) 0.003(2) -0.005(2)
C25 0.051(2) 0.036(2) 0.036(2) -0.0103(16) -0.0039(17) 0.0037(17)
C26 0.049(2) 0.036(2) 0.042(2) -0.0089(17) -0.0075(19) 0.0044(18)
C27 0.065(3) 0.068(3) 0.061(3) -0.029(2) -0.003(2) -0.004(2)
C28 0.080(3) 0.065(3) 0.081(3) -0.030(3) -0.019(3) -0.008(3)
C29 0.101(4) 0.061(3) 0.066(3) -0.036(2) -0.016(3) 0.004(3)
C30 0.086(4) 0.076(3) 0.068(3) -0.044(3) 0.009(3) 0.001(3)
C31 0.057(3) 0.060(3) 0.069(3) -0.030(2) 0.005(2) -0.002(2)
C32 0.048(2) 0.046(2) 0.050(2) -0.024(2) -0.014(2) 0.012(2)
C33 0.050(3) 0.054(3) 0.058(3) -0.021(2) -0.005(2) 0.002(2)
C34 0.057(3) 0.073(3) 0.079(3) -0.037(3) 0.000(3) -0.006(3)
C35 0.061(3) 0.084(4) 0.111(4) -0.057(3) -0.022(3) 0.001(3)
C36 0.076(4) 0.072(3) 0.101(4) -0.044(3) -0.053(3) 0.026(3)
C37 0.071(3) 0.051(3) 0.068(3) -0.021(2) -0.025(2) 0.010(2)
C38 0.066(3) 0.078(3) 0.047(2) -0.008(2) -0.004(2) 0.001(2)
C39 0.090(3) 0.091(3) 0.070(3) 0.000(3) -0.006(3) 0.006(3)
C40 0.111(4) 0.105(4) 0.100(4) 0.025(3) 0.003(3) 0.001(3)
C41 0.116(5) 0.111(5) 0.145(5) 0.023(4) -0.012(4) 0.002(4)

loop_
_atom_type_symbol
_atom_type_description
_atom_type_scat_dispersion_real
_atom_type_scat_dispersion_imag
_atom_type_scat_source
C C 0.0033 0.0016 'International Tables Vol C Tables 4.2.6.8 and 6.1.1.4'
H H 0.0000 0.0000 'International Tables Vol C Tables 4.2.6.8 and 6.1.1.4'
N N 0.0061 0.0033 'International Tables Vol C Tables 4.2.6.8 and 6.1.1.4'
Br Br -0.2901 2.4595 'International Tables Vol C Tables 4.2.6.8 and 6.1.1.4'
Ni Ni 0.3393 1.1124 'International Tables Vol C Tables 4.2.6.8 and 6.1.1.4'

loop_
_geom_angle_atom_site_label_1
_geom_angle_atom_site_label_2
_geom_angle_atom_site_label_3
_geom_angle
_geom_angle_site_symmetry_1
_geom_angle_site_symmetry_3
_geom_angle_publ_flag
N2 Ni1 N1 80.94(12) . . ?
N2 Ni1 Br1 107.82(9) . . ?
N1 Ni1 Br1 109.53(8) . . ?
N2 Ni1 Br2 106.19(9) . . ?
N1 Ni1 Br2 117.53(8) . . ?
Br1 Ni1 Br2 125.00(2) . . ?
C2 N1 C5 121.9(3) . . ?
C2 N1 Ni1 113.5(2) . . ?
C5 N1 Ni1 124.6(2) . . ?
C3 N2 C38 123.6(3) . . ?
C3 N2 Ni1 115.4(2) . . ?
C38 N2 Ni1 121.0(3) . . ?
C2 C1 H1A 109.5 . . ?
C2 C1 H1B 109.5 . . ?
H1A C1 H1B 109.5 . . ?
C2 C1 H1C 109.5 . . ?
H1A C1 H1C 109.5 . . ?
H1B C1 H1C 109.5 . . ?
N1 C2 C1 126.2(3) . . ?
N1 C2 C3 114.6(3) . . ?
C1 C2 C3 119.2(3) . . ?
N2 C3 C2 115.5(3) . . ?
N2 C3 C4 125.5(3) . . ?
C2 C3 C4 119.0(3) . . ?
C3 C4 H4A 109.5 . . ?
C3 C4 H4B 109.5 . . ?
H4A C4 H4B 109.5 . . ?
C3 C4 H4C 109.5 . . ?
H4A C4 H4C 109.5 . . ?
H4B C4 H4C 109.5 . . ?
C10 C5 C6 121.4(3) . . ?
C10 C5 N1 120.2(3) . . ?
C6 C5 N1 118.2(3) . . ?
C7 C6 C5 117.2(3) . . ?
C7 C6 C12 121.8(3) . . ?
C5 C6 C12 121.0(3) . . ?
C8 C7 C6 123.2(3) . . ?
C8 C7 H7 118.4 . . ?
C6 C7 H7 118.4 . . ?
C7 C8 C9 117.8(3) . . ?
C7 C8 C11 120.5(4) . . ?
C9 C8 C11 121.6(3) . . ?
C8 C9 C10 122.7(3) . . ?
C8 C9 H9 118.7 . . ?
C10 C9 H9 118.7 . . ?
C9 C10 C5 117.6(3) . . ?
C9 C10 C25 120.9(3) . . ?
C5 C10 C25 121.4(3) . . ?
C8 C11 H11A 109.5 . . ?
C8 C11 H11B 109.5 . . ?
H11A C11 H11B 109.5 . . ?
C8 C11 H11C 109.5 . . ?
H11A C11 H11C 109.5 . . ?
H11B C11 H11C 109.5 . . ?
C19 C12 C13 113.5(3) . . ?
C19 C12 C6 113.1(3) . . ?
C13 C12 C6 111.4(3) . . ?
C19 C12 H12 106.1 . . ?
C13 C12 H12 106.1 . . ?
C6 C12 H12 106.1 . . ?
C14 C13 C18 116.9(4) . . ?
C14 C13 C12 124.3(3) . . ?
C18 C13 C12 118.7(3) . . ?
C15 C14 C13 121.6(4) . . ?
C15 C14 H14 119.2 . . ?
C13 C14 H14 119.2 . . ?
C16 C15 C14 121.1(4) . . ?
C16 C15 H15 119.5 . . ?
C14 C15 H15 119.5 . . ?
C15 C16 C17 118.8(4) . . ?
C15 C16 H16 120.6 . . ?
C17 C16 H16 120.6 . . ?
C16 C17 C18 119.9(4) . . ?
C16 C17 H17 120.1 . . ?
C18 C17 H17 120.1 . . ?
C17 C18 C13 121.7(4) . . ?
C17 C18 H18 119.2 . . ?
C13 C18 H18 119.2 . . ?
C24 C19 C20 118.5(4) . . ?
C24 C19 C12 119.2(3) . . ?
C20 C19 C12 122.2(4) . . ?
C19 C20 C21 119.5(4) . . ?
C19 C20 H20 120.2 . . ?
C21 C20 H20 120.2 . . ?
C22 C21 C20 120.1(5) . . ?
C22 C21 H21 120.0 . . ?
C20 C21 H21 120.0 . . ?
C23 C22 C21 120.2(5) . . ?
C23 C22 H22 119.9 . . ?
C21 C22 H22 119.9 . . ?
C24 C23 C22 119.9(5) . . ?
C24 C23 H23 120.1 . . ?
C22 C23 H23 120.1 . . ?
C23 C24 C19 121.8(4) . . ?
C23 C24 H24 119.1 . . ?
C19 C24 H24 119.1 . . ?
C10 C25 C32 111.5(3) . . ?
C10 C25 C26 113.6(3) . . ?
C32 C25 C26 111.3(3) . . ?
C10 C25 H25 106.7 . . ?
C32 C25 H25 106.7 . . ?
C26 C25 H25 106.7 . . ?
C31 C26 C27 117.4(4) . . ?
C31 C26 C25 123.2(3) . . ?
C27 C26 C25 119.4(3) . . ?
C28 C27 C26 120.4(4) . . ?
C28 C27 H27 119.8 . . ?
C26 C27 H27 119.8 . . ?
C29 C28 C27 121.8(4) . . ?
C29 C28 H28 119.1 . . ?
C27 C28 H28 119.1 . . ?
C30 C29 C28 118.7(4) . . ?
C30 C29 H29 120.6 . . ?
C28 C29 H29 120.6 . . ?
C29 C30 C31 119.9(4) . . ?
C29 C30 H30 120.1 . . ?
C31 C30 H30 120.1 . . ?
C26 C31 C30 121.8(4) . . ?
C26 C31 H31 119.1 . . ?
C30 C31 H31 119.1 . . ?
C37 C32 C33 117.5(4) . . ?
C37 C32 C25 120.3(4) . . ?
C33 C32 C25 122.2(3) . . ?
C34 C33 C32 121.4(4) . . ?
C34 C33 H33 119.3 . . ?
C32 C33 H33 119.3 . . ?
C35 C34 C33 119.9(4) . . ?
C35 C34 H34 120.0 . . ?
C33 C34 H34 120.0 . . ?
C36 C35 C34 120.1(5) . . ?
C36 C35 H35 120.0 . . ?
C34 C35 H35 120.0 . . ?
C35 C36 C37 120.6(5) . . ?
C35 C36 H36 119.7 . . ?
C37 C36 H36 119.7 . . ?
C32 C37 C36 120.5(4) . . ?
C32 C37 H37 119.7 . . ?
C36 C37 H37 119.7 . . ?
N2 C38 C39 111.7(3) . . ?
N2 C38 H38A 109.3 . . ?
C39 C38 H38A 109.3 . . ?
N2 C38 H38B 109.3 . . ?
C39 C38 H38B 109.3 . . ?
H38A C38 H38B 107.9 . . ?
C40 C39 C38 112.8(4) . . ?
C40 C39 H39A 109.0 . . ?
C38 C39 H39A 109.0 . . ?
C40 C39 H39B 109.0 . . ?
C38 C39 H39B 109.0 . . ?
H39A C39 H39B 107.8 . . ?
C41 C40 C39 113.3(5) . . ?
C41 C40 H40A 108.9 . . ?
C39 C40 H40A 108.9 . . ?
C41 C40 H40B 108.9 . . ?
C39 C40 H40B 108.9 . . ?
H40A C40 H40B 107.7 . . ?
C40 C41 H41A 109.5 . . ?
C40 C41 H41B 109.5 . . ?
H41A C41 H41B 109.5 . . ?
C40 C41 H41C 109.5 . . ?
H41A C41 H41C 109.5 . . ?
H41B C41 H41C 109.5 . . ?

loop_
_geom_bond_atom_site_label_1
_geom_bond_atom_site_label_2
_geom_bond_distance
_geom_bond_site_symmetry_2
_geom_bond_publ_flag
Ni1 N2 1.964(3) . ?
Ni1 N1 2.015(3) . ?
Ni1 Br1 2.3076(6) . ?
Ni1 Br2 2.3551(6) . ?
N1 C2 1.290(4) . ?
N1 C5 1.445(4) . ?
N2 C3 1.273(4) . ?
N2 C38 1.466(5) . ?
C1 C2 1.488(5) . ?
C1 H1A 0.9600 . ?
C1 H1B 0.9600 . ?
C1 H1C 0.9600 . ?
C2 C3 1.497(5) . ?
C3 C4 1.501(5) . ?
C4 H4A 0.9600 . ?
C4 H4B 0.9600 . ?
C4 H4C 0.9600 . ?
C5 C10 1.403(4) . ?
C5 C6 1.408(5) . ?
C6 C7 1.380(5) . ?
C6 C12 1.539(5) . ?
C7 C8 1.377(5) . ?
C7 H7 0.9300 . ?
C8 C9 1.382(5) . ?
C8 C11 1.517(5) . ?
C9 C10 1.383(5) . ?
C9 H9 0.9300 . ?
C10 C25 1.527(5) . ?
C11 H11A 0.9600 . ?
C11 H11B 0.9600 . ?
C11 H11C 0.9600 . ?
C12 C19 1.524(5) . ?
C12 C13 1.532(5) . ?
C12 H12 0.9800 . ?
C13 C14 1.375(5) . ?
C13 C18 1.383(5) . ?
C14 C15 1.369(6) . ?
C14 H14 0.9300 . ?
C15 C16 1.360(6) . ?
C15 H15 0.9300 . ?
C16 C17 1.376(6) . ?
C16 H16 0.9300 . ?
C17 C18 1.379(6) . ?
C17 H17 0.9300 . ?
C18 H18 0.9300 . ?
C19 C24 1.383(5) . ?
C19 C20 1.390(5) . ?
C20 C21 1.399(6) . ?
C20 H20 0.9300 . ?
C21 C22 1.377(7) . ?
C21 H21 0.9300 . ?
C22 C23 1.367(7) . ?
C22 H22 0.9300 . ?
C23 C24 1.364(6) . ?
C23 H23 0.9300 . ?
C24 H24 0.9300 . ?
C25 C32 1.530(5) . ?
C25 C26 1.543(5) . ?
C25 H25 0.9800 . ?
C26 C31 1.380(5) . ?
C26 C27 1.385(5) . ?
C27 C28 1.372(5) . ?
C27 H27 0.9300 . ?
C28 C29 1.369(6) . ?
C28 H28 0.9300 . ?
C29 C30 1.366(6) . ?
C29 H29 0.9300 . ?
C30 C31 1.383(5) . ?
C30 H30 0.9300 . ?
C31 H31 0.9300 . ?
C32 C37 1.378(5) . ?
C32 C33 1.385(5) . ?
C33 C34 1.372(5) . ?
C33 H33 0.9300 . ?
C34 C35 1.371(6) . ?
C34 H34 0.9300 . ?
C35 C36 1.338(6) . ?
C35 H35 0.9300 . ?
C36 C37 1.397(6) . ?
C36 H36 0.9300 . ?
C37 H37 0.9300 . ?
C38 C39 1.519(6) . ?
C38 H38A 0.9700 . ?
C38 H38B 0.9700 . ?
C39 C40 1.492(6) . ?
C39 H39A 0.9700 . ?
C39 H39B 0.9700 . ?
C40 C41 1.480(7) . ?
C40 H40A 0.9700 . ?
C40 H40B 0.9700 . ?
C41 H41A 0.9600 . ?
C41 H41B 0.9600 . ?
C41 H41C 0.9600 . ?

loop_
_geom_torsion_atom_site_label_1
_geom_torsion_atom_site_label_2
_geom_torsion_atom_site_label_3
_geom_torsion_atom_site_label_4
_geom_torsion
_geom_torsion_site_symmetry_1
_geom_torsion_site_symmetry_2
_geom_torsion_site_symmetry_3
_geom_torsion_site_symmetry_4
_geom_torsion_publ_flag
N2 Ni1 N1 C2 1.0(2) . . . . ?
Br1 Ni1 N1 C2 106.8(2) . . . . ?
Br2 Ni1 N1 C2 -102.6(2) . . . . ?
N2 Ni1 N1 C5 179.3(3) . . . . ?
Br1 Ni1 N1 C5 -74.9(2) . . . . ?
Br2 Ni1 N1 C5 75.7(2) . . . . ?
N1 Ni1 N2 C3 -1.1(3) . . . . ?
Br1 Ni1 N2 C3 -108.8(3) . . . . ?
Br2 Ni1 N2 C3 115.0(3) . . . . ?
N1 Ni1 N2 C38 178.9(3) . . . . ?
Br1 Ni1 N2 C38 71.2(3) . . . . ?
Br2 Ni1 N2 C38 -64.9(3) . . . . ?
C5 N1 C2 C1 0.2(5) . . . . ?
Ni1 N1 C2 C1 178.5(3) . . . . ?
C5 N1 C2 C3 -179.0(3) . . . . ?
Ni1 N1 C2 C3 -0.7(4) . . . . ?
C38 N2 C3 C2 -179.0(3) . . . . ?
Ni1 N2 C3 C2 1.1(4) . . . . ?
C38 N2 C3 C4 1.5(6) . . . . ?
Ni1 N2 C3 C4 -178.5(3) . . . . ?
N1 C2 C3 N2 -0.2(5) . . . . ?
C1 C2 C3 N2 -179.5(3) . . . . ?
N1 C2 C3 C4 179.4(3) . . . . ?
C1 C2 C3 C4 0.1(5) . . . . ?
C2 N1 C5 C10 -90.8(4) . . . . ?
Ni1 N1 C5 C10 91.0(3) . . . . ?
C2 N1 C5 C6 93.6(4) . . . . ?
Ni1 N1 C5 C6 -84.6(3) . . . . ?
C10 C5 C6 C7 1.9(5) . . . . ?
N1 C5 C6 C7 177.5(3) . . . . ?
C10 C5 C6 C12 -176.5(3) . . . . ?
N1 C5 C6 C12 -0.9(5) . . . . ?
C5 C6 C7 C8 -2.0(5) . . . . ?
C12 C6 C7 C8 176.4(3) . . . . ?
C6 C7 C8 C9 0.3(6) . . . . ?
C6 C7 C8 C11 -177.7(4) . . . . ?
C7 C8 C9 C10 1.6(6) . . . . ?
C11 C8 C9 C10 179.6(4) . . . . ?
C8 C9 C10 C5 -1.6(5) . . . . ?
C8 C9 C10 C25 174.6(3) . . . . ?
C6 C5 C10 C9 -0.2(5) . . . . ?
N1 C5 C10 C9 -175.7(3) . . . . ?
C6 C5 C10 C25 -176.4(3) . . . . ?
N1 C5 C10 C25 8.1(5) . . . . ?
C7 C6 C12 C19 109.5(4) . . . . ?
C5 C6 C12 C19 -72.1(4) . . . . ?
C7 C6 C12 C13 -19.7(5) . . . . ?
C5 C6 C12 C13 158.7(3) . . . . ?
C19 C12 C13 C14 -22.0(5) . . . . ?
C6 C12 C13 C14 107.0(4) . . . . ?
C19 C12 C13 C18 161.6(3) . . . . ?
C6 C12 C13 C18 -69.4(4) . . . . ?
C18 C13 C14 C15 1.9(6) . . . . ?
C12 C13 C14 C15 -174.6(4) . . . . ?
C13 C14 C15 C16 -0.3(7) . . . . ?
C14 C15 C16 C17 -1.0(7) . . . . ?
C15 C16 C17 C18 0.4(7) . . . . ?
C16 C17 C18 C13 1.3(7) . . . . ?
C14 C13 C18 C17 -2.5(6) . . . . ?
C12 C13 C18 C17 174.3(4) . . . . ?
C13 C12 C19 C24 -102.9(4) . . . . ?
C6 C12 C19 C24 129.0(4) . . . . ?
C13 C12 C19 C20 74.6(4) . . . . ?
C6 C12 C19 C20 -53.5(5) . . . . ?
C24 C19 C20 C21 0.7(6) . . . . ?
C12 C19 C20 C21 -176.8(4) . . . . ?
C19 C20 C21 C22 -0.6(7) . . . . ?
C20 C21 C22 C23 -0.5(8) . . . . ?
C21 C22 C23 C24 1.5(8) . . . . ?
C22 C23 C24 C19 -1.4(7) . . . . ?
C20 C19 C24 C23 0.3(6) . . . . ?
C12 C19 C24 C23 177.9(4) . . . . ?
C9 C10 C25 C32 -94.2(4) . . . . ?
C5 C10 C25 C32 81.9(4) . . . . ?
C9 C10 C25 C26 32.5(5) . . . . ?
C5 C10 C25 C26 -151.4(3) . . . . ?
C10 C25 C26 C31 -105.9(4) . . . . ?
C32 C25 C26 C31 20.9(5) . . . . ?
C10 C25 C26 C27 75.7(4) . . . . ?
C32 C25 C26 C27 -157.5(3) . . . . ?
C31 C26 C27 C28 0.1(6) . . . . ?
C25 C26 C27 C28 178.6(4) . . . . ?
C26 C27 C28 C29 -0.3(7) . . . . ?
C27 C28 C29 C30 1.4(7) . . . . ?
C28 C29 C30 C31 -2.2(7) . . . . ?
C27 C26 C31 C30 -0.9(6) . . . . ?
C25 C26 C31 C30 -179.4(4) . . . . ?
C29 C30 C31 C26 2.0(7) . . . . ?
C10 C25 C32 C37 -141.0(3) . . . . ?
C26 C25 C32 C37 91.1(4) . . . . ?
C10 C25 C32 C33 39.9(5) . . . . ?
C26 C25 C32 C33 -88.1(4) . . . . ?
C37 C32 C33 C34 -0.4(6) . . . . ?
C25 C32 C33 C34 178.7(3) . . . . ?
C32 C33 C34 C35 0.6(6) . . . . ?
C33 C34 C35 C36 0.0(7) . . . . ?
C34 C35 C36 C37 -0.8(7) . . . . ?
C33 C32 C37 C36 -0.4(6) . . . . ?
C25 C32 C37 C36 -179.6(4) . . . . ?
C35 C36 C37 C32 1.0(7) . . . . ?
C3 N2 C38 C39 83.0(5) . . . . ?
Ni1 N2 C38 C39 -97.1(4) . . . . ?
N2 C38 C39 C40 -179.2(4) . . . . ?
C38 C39 C40 C41 179.7(5) . . . . ?
